data_4334530
loop_
_publ_author_name
'Saira Naeem'
'Angela Ribes'
'Andrew J. P. White'
'Mohammed N. Haque'
'Katherine B. Holt'
'James D. E. T. Wilton-Ely'

_publ_section_title
;
 Multimetallic Complexes and Functionalized Nanoparticles Based on Oxygen-
 and Nitrogen-Donor Combinations
;
_journal_name_full 'Inorganic Chemistry'
_journal_page_first 4700
_journal_page_last 4713
_journal_paper_doi 10.1021/ic400335y
_journal_volume 52
_journal_year 2013
_chemical_formula_moiety 'C59 H45 N O3 P2 Ru'
_chemical_formula_sum 'C59 H45 N O3 P2 Ru'
_chemical_formula_weight 978.97
_chemical_name_systematic
; 
 ? 
;
_space_group_IT_number 14
_symmetry_cell_setting monoclinic
_symmetry_space_group_name_Hall '-P 2yn'
_symmetry_space_group_name_H-M 'P 1 21/n 1'
_atom_sites_solution_hydrogens geom
_atom_sites_solution_primary direct
_atom_sites_solution_secondary difmap
_audit_creation_method SHELXL-97
_cell_angle_alpha 90.00
_cell_angle_beta 95.2130(9)
_cell_angle_gamma 90.00
_cell_formula_units_Z 4
_cell_length_a 18.67558(18)
_cell_length_b 13.24963(15)
_cell_length_c 19.20324(19)
_cell_measurement_reflns_used 29130
_cell_measurement_temperature 173(2)
_cell_measurement_theta_max 32.8801
_cell_measurement_theta_min 2.9076
_cell_volume 4732.08(8)
_computing_cell_refinement 'CrysAlis RED, Oxford Diffraction Ltd'
_computing_data_collection 'CrysAlis CCD, Oxford Diffraction Ltd'
_computing_data_reduction 'CrysAlis RED, Oxford Diffraction Ltd'
_computing_molecular_graphics 'Bruker SHELXTL'
_computing_publication_material 'Bruker SHELXTL'
_computing_structure_refinement 'SHELXL-97 (Sheldrick, 1997)'
_computing_structure_solution 'SHELXS-97 (Sheldrick, 1990)'
_diffrn_ambient_temperature 173(2)
_diffrn_detector_area_resol_mean 15.9825
_diffrn_measured_fraction_theta_full 0.994
_diffrn_measured_fraction_theta_max 0.904
_diffrn_measurement_device_type 'OD Xcalibur 3'
_diffrn_measurement_method 'omega scans'
_diffrn_radiation_monochromator graphite
_diffrn_radiation_source 'Enhance (Mo) x-ray Source'
_diffrn_radiation_type MoK\a
_diffrn_radiation_wavelength 0.71073
_diffrn_reflns_av_R_equivalents 0.0337
_diffrn_reflns_av_sigmaI/netI 0.0454
_diffrn_reflns_limit_h_max 28
_diffrn_reflns_limit_h_min -14
_diffrn_reflns_limit_k_max 19
_diffrn_reflns_limit_k_min -18
_diffrn_reflns_limit_l_max 29
_diffrn_reflns_limit_l_min -28
_diffrn_reflns_number 53334
_diffrn_reflns_theta_full 31.00
_diffrn_reflns_theta_max 32.95
_diffrn_reflns_theta_min 3.19
_exptl_absorpt_coefficient_mu 0.447
_exptl_absorpt_correction_T_max 0.947
_exptl_absorpt_correction_T_min 0.911
_exptl_absorpt_correction_type analytical
_exptl_absorpt_process_details
; 
CrysAlisPro, Oxford Diffraction Ltd., 
Version 1.171.34.40 (release 27-08-2010 CrysAlis171 .NET) 
(compiled Aug 27 2010,11:50:40) 
Analytical numeric absorption correction using a multifaceted crystal 
model based on expressions derived by R.C. Clark & J.S. Reid. 
(Clark, R. C. & Reid, J. S. (1995). Acta Cryst. A51, 887-897) 
;
_exptl_crystal_colour Yellow
_exptl_crystal_density_diffrn 1.374
_exptl_crystal_description prisms
_exptl_crystal_F_000 2016
_exptl_crystal_size_max 0.29
_exptl_crystal_size_mid 0.21
_exptl_crystal_size_min 0.14
_refine_diff_density_max 0.617
_refine_diff_density_min -0.490
_refine_diff_density_rms 0.072
_refine_ls_extinction_method none
_refine_ls_goodness_of_fit_ref 1.077
_refine_ls_hydrogen_treatment constr
_refine_ls_matrix_type full
_refine_ls_number_parameters 595
_refine_ls_number_reflns 16065
_refine_ls_number_restraints 0
_refine_ls_restrained_S_all 1.077
_refine_ls_R_factor_all 0.0493
_refine_ls_R_factor_gt 0.0342
_refine_ls_shift/su_max 0.002
_refine_ls_shift/su_mean 0.000
_refine_ls_structure_factor_coef Fsqd
_refine_ls_weighting_details 'calc w=1/[\s^2^(Fo^2^)+(0.0392P)^2^+0.0000P] where P=(Fo^2^+2Fc^2^)/3'
_refine_ls_weighting_scheme calc
_refine_ls_wR_factor_gt 0.0816
_refine_ls_wR_factor_ref 0.0870
_reflns_number_gt 12963
_reflns_number_total 16065
_reflns_threshold_expression >2sigma(I)
_cod_data_source_file ic400335y_si_002.cif
_cod_data_source_block 2
_cod_database_code 4334530

loop_
_symmetry_equiv_pos_as_xyz
'x, y, z'
'-x+1/2, y+1/2, -z+1/2'
'-x, -y, -z'
'x-1/2, -y-1/2, z-1/2'

loop_
_atom_site_label
_atom_site_type_symbol
_atom_site_fract_x
_atom_site_fract_y
_atom_site_fract_z
_atom_site_U_iso_or_equiv
_atom_site_adp_type
_atom_site_occupancy
_atom_site_symmetry_multiplicity
_atom_site_calc_flag
_atom_site_refinement_flags
Ru Ru 0.347059(6) 0.296709(8) 0.525812(5) 0.01525(4) Uani 1 1 d .
P1 P 0.390454(19) 0.24964(3) 0.640952(17) 0.01713(7) Uani 1 1 d .
P2 P 0.308479(19) 0.33193(3) 0.406990(18) 0.01726(7) Uani 1 1 d .
O1 O 0.33899(5) 0.12837(8) 0.49584(5) 0.0227(2) Uani 1 1 d .
C2 C 0.27428(8) 0.13136(11) 0.50979(7) 0.0201(3) Uani 1 1 d .
O3 O 0.24879(5) 0.21064(8) 0.53466(5) 0.0204(2) Uani 1 1 d .
C4 C 0.22559(8) 0.04372(11) 0.49317(7) 0.0227(3) Uani 1 1 d .
C5 C 0.24874(10) -0.04117(15) 0.46098(10) 0.0435(5) Uani 1 1 d .
H5A H 0.2979 -0.0483 0.4527 0.052 Uiso 1 1 calc R
C6 C 0.19988(13) -0.11591(17) 0.44080(12) 0.0588(7) Uani 1 1 d .
H6A H 0.2169 -0.1740 0.4185 0.071 Uiso 1 1 calc R
N7 N 0.13080(10) -0.11184(14) 0.45050(9) 0.0507(5) Uani 1 1 d .
C8 C 0.10953(10) -0.03178(16) 0.48314(11) 0.0460(5) Uani 1 1 d .
H8A H 0.0603 -0.0280 0.4919 0.055 Uiso 1 1 calc R
C9 C 0.15409(9) 0.04786(14) 0.50581(10) 0.0364(4) Uani 1 1 d .
H9A H 0.1358 0.1039 0.5295 0.044 Uiso 1 1 calc R
C10 C 0.31108(7) 0.43614(11) 0.55517(7) 0.0185(3) Uani 1 1 d .
C11 C 0.23744(8) 0.42695(11) 0.56856(7) 0.0217(3) Uani 1 1 d .
C12 C 0.17504(8) 0.41500(12) 0.57767(8) 0.0255(3) Uani 1 1 d .
C13 C 0.09910(8) 0.40605(13) 0.58175(8) 0.0274(3) Uani 1 1 d .
C14 C 0.06411(11) 0.31602(16) 0.56487(10) 0.0444(5) Uani 1 1 d .
H14A H 0.0913 0.2580 0.5551 0.053 Uiso 1 1 calc R
C15 C -0.01076(12) 0.3097(2) 0.56207(11) 0.0593(7) Uani 1 1 d .
H15A H -0.0344 0.2480 0.5493 0.071 Uiso 1 1 calc R
C16 C -0.04971(11) 0.3919(2) 0.57761(11) 0.0639(8) Uani 1 1 d .
H16A H -0.1007 0.3877 0.5753 0.077 Uiso 1 1 calc R
C17 C -0.01600(11) 0.4811(2) 0.59657(13) 0.0616(7) Uani 1 1 d .
H17A H -0.0436 0.5377 0.6084 0.074 Uiso 1 1 calc R
C18 C 0.05825(10) 0.48880(16) 0.59857(11) 0.0450(5) Uani 1 1 d .
H18A H 0.0813 0.5508 0.6115 0.054 Uiso 1 1 calc R
C19 C 0.34456(8) 0.52668(12) 0.55917(7) 0.0224(3) Uani 1 1 d .
H19A H 0.3937 0.5258 0.5499 0.027 Uiso 1 1 calc R
C20 C 0.31605(9) 0.62619(12) 0.57580(8) 0.0260(3) Uani 1 1 d .
C21 C 0.24337(9) 0.65242(13) 0.56705(9) 0.0327(4) Uani 1 1 d .
H21A H 0.2092 0.6049 0.5473 0.039 Uiso 1 1 calc R
C22 C 0.22031(11) 0.74680(15) 0.58679(10) 0.0412(4) Uani 1 1 d .
H22A H 0.1705 0.7627 0.5809 0.049 Uiso 1 1 calc R
C23 C 0.26794(11) 0.81728(15) 0.61456(11) 0.0462(5) Uani 1 1 d .
H23A H 0.2514 0.8811 0.6291 0.055 Uiso 1 1 calc R
C24 C 0.34019(12) 0.79479(15) 0.62130(12) 0.0491(5) Uani 1 1 d .
H24A H 0.3739 0.8440 0.6394 0.059 Uiso 1 1 calc R
C25 C 0.36406(10) 0.70058(13) 0.60181(10) 0.0387(4) Uani 1 1 d .
H25A H 0.4141 0.6865 0.6063 0.046 Uiso 1 1 calc R
C26 C 0.43500(8) 0.34772(11) 0.51274(7) 0.0201(3) Uani 1 1 d .
O26 O 0.49173(6) 0.37766(9) 0.50390(6) 0.0305(3) Uani 1 1 d .
C27 C 0.33105(8) 0.16712(12) 0.68514(7) 0.0221(3) Uani 1 1 d .
C28 C 0.26197(9) 0.20188(13) 0.69275(8) 0.0296(4) Uani 1 1 d .
H28A H 0.2462 0.2640 0.6720 0.035 Uiso 1 1 calc R
C29 C 0.21607(9) 0.14594(16) 0.73062(9) 0.0375(4) Uani 1 1 d .
H29A H 0.1692 0.1704 0.7364 0.045 Uiso 1 1 calc R
C30 C 0.23838(11) 0.05507(15) 0.75974(9) 0.0414(5) Uani 1 1 d .
H30A H 0.2072 0.0176 0.7865 0.050 Uiso 1 1 calc R
C31 C 0.30554(11) 0.01839(15) 0.75021(9) 0.0413(5) Uani 1 1 d .
H31A H 0.3199 -0.0457 0.7688 0.050 Uiso 1 1 calc R
C32 C 0.35283(10) 0.07459(13) 0.71338(8) 0.0311(4) Uani 1 1 d .
H32A H 0.3996 0.0496 0.7077 0.037 Uiso 1 1 calc R
C33 C 0.47518(8) 0.18037(11) 0.64493(7) 0.0210(3) Uani 1 1 d .
C34 C 0.49318(9) 0.12389(13) 0.58795(8) 0.0303(4) Uani 1 1 d .
H34A H 0.4619 0.1233 0.5461 0.036 Uiso 1 1 calc R
C35 C 0.55658(10) 0.06834(15) 0.59186(10) 0.0404(4) Uani 1 1 d .
H35A H 0.5685 0.0299 0.5528 0.049 Uiso 1 1 calc R
C36 C 0.60231(9) 0.06917(15) 0.65290(10) 0.0388(4) Uani 1 1 d .
H36A H 0.6454 0.0307 0.6559 0.047 Uiso 1 1 calc R
C37 C 0.58544(10) 0.12532(15) 0.70883(9) 0.0394(4) Uani 1 1 d .
H37A H 0.6172 0.1266 0.7503 0.047 Uiso 1 1 calc R
C38 C 0.52221(9) 0.18031(14) 0.70524(8) 0.0323(4) Uani 1 1 d .
H38A H 0.5108 0.2186 0.7446 0.039 Uiso 1 1 calc R
C39 C 0.41153(8) 0.35071(11) 0.70425(7) 0.0209(3) Uani 1 1 d .
C40 C 0.38778(8) 0.35056(13) 0.77088(8) 0.0285(3) Uani 1 1 d .
H40A H 0.3591 0.2963 0.7850 0.034 Uiso 1 1 calc R
C41 C 0.40586(9) 0.42981(15) 0.81700(9) 0.0367(4) Uani 1 1 d .
H41A H 0.3895 0.4293 0.8624 0.044 Uiso 1 1 calc R
C42 C 0.44724(9) 0.50850(14) 0.79700(9) 0.0380(4) Uani 1 1 d .
H42A H 0.4592 0.5625 0.8285 0.046 Uiso 1 1 calc R
C43 C 0.47159(10) 0.50920(14) 0.73085(9) 0.0379(4) Uani 1 1 d .
H43A H 0.5004 0.5634 0.7170 0.046 Uiso 1 1 calc R
C44 C 0.45367(9) 0.43054(13) 0.68513(8) 0.0297(3) Uani 1 1 d .
H44A H 0.4705 0.4312 0.6399 0.036 Uiso 1 1 calc R
C45 C 0.29675(8) 0.46432(11) 0.38237(7) 0.0211(3) Uani 1 1 d .
C46 C 0.35628(9) 0.52714(12) 0.39509(8) 0.0276(3) Uani 1 1 d .
H46A H 0.4005 0.5000 0.4153 0.033 Uiso 1 1 calc R
C47 C 0.35157(10) 0.62904(13) 0.37851(8) 0.0341(4) Uani 1 1 d .
H47A H 0.3924 0.6714 0.3873 0.041 Uiso 1 1 calc R
C48 C 0.28756(11) 0.66871(14) 0.34927(9) 0.0378(4) Uani 1 1 d .
H48A H 0.2842 0.7384 0.3379 0.045 Uiso 1 1 calc R
C49 C 0.22811(10) 0.60662(15) 0.33657(10) 0.0404(5) Uani 1 1 d .
H49A H 0.1839 0.6339 0.3165 0.048 Uiso 1 1 calc R
C50 C 0.23274(9) 0.50513(13) 0.35298(8) 0.0303(4) Uani 1 1 d .
H50A H 0.1917 0.4631 0.3440 0.036 Uiso 1 1 calc R
C51 C 0.22413(8) 0.26883(12) 0.37792(7) 0.0223(3) Uani 1 1 d .
C52 C 0.16141(8) 0.29612(12) 0.40795(8) 0.0270(3) Uani 1 1 d .
H52A H 0.1625 0.3499 0.4407 0.032 Uiso 1 1 calc R
C53 C 0.09784(9) 0.24484(16) 0.38997(9) 0.0357(4) Uani 1 1 d .
H53A H 0.0551 0.2647 0.4095 0.043 Uiso 1 1 calc R
C54 C 0.09640(10) 0.16472(16) 0.34363(9) 0.0408(5) Uani 1 1 d .
H54A H 0.0527 0.1295 0.3316 0.049 Uiso 1 1 calc R
C55 C 0.15791(10) 0.13593(15) 0.31493(9) 0.0386(4) Uani 1 1 d .
H55A H 0.1568 0.0805 0.2834 0.046 Uiso 1 1 calc R
C56 C 0.22205(9) 0.18789(13) 0.33190(8) 0.0291(3) Uani 1 1 d .
H56A H 0.2645 0.1678 0.3119 0.035 Uiso 1 1 calc R
C57 C 0.37014(8) 0.28722(11) 0.34458(7) 0.0210(3) Uani 1 1 d .
C58 C 0.36587(9) 0.32444(13) 0.27640(8) 0.0271(3) Uani 1 1 d .
H58A H 0.3319 0.3755 0.2623 0.033 Uiso 1 1 calc R
C59 C 0.41132(10) 0.28690(13) 0.22907(8) 0.0326(4) Uani 1 1 d .
H59A H 0.4081 0.3121 0.1826 0.039 Uiso 1 1 calc R
C60 C 0.46093(10) 0.21350(14) 0.24934(9) 0.0360(4) Uani 1 1 d .
H60A H 0.4924 0.1891 0.2170 0.043 Uiso 1 1 calc R
C61 C 0.46522(9) 0.17513(15) 0.31632(9) 0.0371(4) Uani 1 1 d .
H61A H 0.4989 0.1235 0.3298 0.044 Uiso 1 1 calc R
C62 C 0.41985(9) 0.21242(13) 0.36425(8) 0.0294(4) Uani 1 1 d .
H62A H 0.4231 0.1864 0.4105 0.035 Uiso 1 1 calc R

loop_
_atom_site_aniso_label
_atom_site_aniso_U_11
_atom_site_aniso_U_22
_atom_site_aniso_U_33
_atom_site_aniso_U_23
_atom_site_aniso_U_13
_atom_site_aniso_U_12
Ru 0.01291(6) 0.01714(6) 0.01551(6) -0.00073(4) 0.00023(4) -0.00233(4)
P1 0.01676(18) 0.01885(18) 0.01561(15) -0.00081(12) 0.00051(12) -0.00283(13)
P2 0.01492(17) 0.01984(18) 0.01660(16) 0.00018(13) -0.00080(12) -0.00209(13)
O1 0.0179(5) 0.0214(5) 0.0288(5) -0.0033(4) 0.0025(4) -0.0023(4)
C2 0.0226(7) 0.0213(7) 0.0158(6) 0.0016(5) -0.0011(5) -0.0039(5)
O3 0.0184(5) 0.0211(5) 0.0216(5) -0.0014(4) 0.0011(4) -0.0041(4)
C4 0.0249(8) 0.0217(8) 0.0214(7) 0.0000(5) 0.0007(6) -0.0067(6)
C5 0.0400(11) 0.0360(11) 0.0573(12) -0.0189(9) 0.0199(9) -0.0125(8)
C6 0.0624(15) 0.0440(13) 0.0736(15) -0.0332(11) 0.0262(12) -0.0216(11)
N7 0.0535(11) 0.0419(11) 0.0561(10) -0.0119(8) 0.0024(8) -0.0257(9)
C8 0.0277(10) 0.0387(12) 0.0706(14) -0.0024(10) -0.0004(9) -0.0126(8)
C9 0.0285(9) 0.0258(9) 0.0552(11) -0.0041(8) 0.0050(8) -0.0056(7)
C10 0.0161(7) 0.0233(7) 0.0159(6) -0.0011(5) 0.0011(5) -0.0007(5)
C11 0.0240(8) 0.0188(7) 0.0221(7) -0.0027(5) 0.0019(6) -0.0003(6)
C12 0.0222(8) 0.0244(8) 0.0302(8) -0.0036(6) 0.0049(6) -0.0014(6)
C13 0.0213(8) 0.0337(9) 0.0278(8) -0.0002(6) 0.0049(6) -0.0026(6)
C14 0.0377(11) 0.0457(12) 0.0525(12) -0.0147(9) 0.0195(9) -0.0158(9)
C15 0.0434(13) 0.089(2) 0.0472(12) -0.0154(11) 0.0137(10) -0.0408(13)
C16 0.0200(10) 0.125(3) 0.0474(12) 0.0215(14) 0.0056(9) -0.0054(13)
C17 0.0296(11) 0.0777(19) 0.0801(16) 0.0247(14) 0.0191(11) 0.0211(11)
C18 0.0322(10) 0.0361(11) 0.0684(13) 0.0072(9) 0.0140(9) 0.0082(8)
C19 0.0193(7) 0.0250(8) 0.0236(7) -0.0026(5) 0.0047(5) -0.0020(6)
C20 0.0279(8) 0.0226(8) 0.0283(8) -0.0014(6) 0.0067(6) -0.0019(6)
C21 0.0308(9) 0.0256(9) 0.0414(9) 0.0003(7) 0.0009(7) 0.0009(7)
C22 0.0367(11) 0.0338(11) 0.0532(11) 0.0008(8) 0.0055(9) 0.0101(8)
C23 0.0515(13) 0.0268(10) 0.0610(13) -0.0108(8) 0.0095(10) 0.0083(9)
C24 0.0469(13) 0.0274(10) 0.0728(15) -0.0181(9) 0.0049(11) -0.0044(8)
C25 0.0299(10) 0.0294(10) 0.0574(12) -0.0110(8) 0.0077(8) -0.0026(7)
C26 0.0204(7) 0.0219(7) 0.0176(6) 0.0002(5) -0.0005(5) 0.0001(5)
O26 0.0190(6) 0.0370(7) 0.0358(6) 0.0011(5) 0.0045(4) -0.0072(5)
C27 0.0244(8) 0.0250(8) 0.0169(6) -0.0016(5) 0.0020(5) -0.0071(6)
C28 0.0259(8) 0.0361(10) 0.0269(8) 0.0001(6) 0.0030(6) -0.0078(7)
C29 0.0294(9) 0.0520(12) 0.0321(9) -0.0010(8) 0.0082(7) -0.0144(8)
C30 0.0483(12) 0.0495(12) 0.0270(8) 0.0027(7) 0.0072(8) -0.0267(9)
C31 0.0561(13) 0.0334(10) 0.0342(9) 0.0101(7) 0.0022(8) -0.0156(9)
C32 0.0365(10) 0.0292(9) 0.0278(8) 0.0039(6) 0.0035(7) -0.0051(7)
C33 0.0197(7) 0.0216(7) 0.0215(7) 0.0017(5) 0.0003(5) -0.0012(5)
C34 0.0267(8) 0.0348(10) 0.0283(8) -0.0057(6) -0.0038(6) 0.0068(7)
C35 0.0359(10) 0.0443(12) 0.0411(10) -0.0087(8) 0.0033(8) 0.0139(8)
C36 0.0249(9) 0.0410(11) 0.0500(11) 0.0057(8) 0.0008(8) 0.0113(8)
C37 0.0306(10) 0.0486(12) 0.0364(9) 0.0046(8) -0.0109(7) 0.0082(8)
C38 0.0296(9) 0.0399(10) 0.0261(8) -0.0012(7) -0.0044(6) 0.0060(7)
C39 0.0184(7) 0.0213(7) 0.0221(7) -0.0029(5) -0.0030(5) 0.0010(5)
C40 0.0250(8) 0.0342(9) 0.0264(8) -0.0084(6) 0.0023(6) -0.0017(7)
C41 0.0299(9) 0.0492(12) 0.0308(8) -0.0188(8) 0.0016(7) 0.0045(8)
C42 0.0327(10) 0.0337(10) 0.0445(10) -0.0200(8) -0.0138(7) 0.0059(7)
C43 0.0388(10) 0.0283(9) 0.0437(10) -0.0020(7) -0.0130(8) -0.0087(8)
C44 0.0320(9) 0.0295(9) 0.0262(8) -0.0019(6) -0.0045(6) -0.0077(7)
C45 0.0251(8) 0.0213(7) 0.0168(6) 0.0010(5) 0.0018(5) 0.0011(6)
C46 0.0287(8) 0.0254(8) 0.0276(8) 0.0043(6) -0.0040(6) -0.0036(6)
C47 0.0439(10) 0.0247(9) 0.0334(9) 0.0035(6) 0.0017(7) -0.0073(7)
C48 0.0504(12) 0.0242(9) 0.0409(10) 0.0084(7) 0.0152(8) 0.0096(8)
C49 0.0335(10) 0.0411(11) 0.0479(10) 0.0186(8) 0.0108(8) 0.0157(8)
C50 0.0219(8) 0.0340(10) 0.0347(9) 0.0092(7) 0.0012(6) 0.0028(7)
C51 0.0201(7) 0.0265(8) 0.0190(6) 0.0031(5) -0.0049(5) -0.0043(6)
C52 0.0212(8) 0.0353(9) 0.0238(7) 0.0025(6) -0.0013(6) -0.0028(6)
C53 0.0219(8) 0.0515(12) 0.0329(9) 0.0093(8) -0.0022(7) -0.0075(8)
C54 0.0300(10) 0.0541(13) 0.0355(9) 0.0100(8) -0.0122(7) -0.0219(9)
C55 0.0429(11) 0.0410(11) 0.0299(9) -0.0040(7) -0.0071(7) -0.0180(8)
C56 0.0284(9) 0.0324(9) 0.0256(8) -0.0020(6) -0.0017(6) -0.0082(7)
C57 0.0198(7) 0.0244(8) 0.0189(6) -0.0037(5) 0.0025(5) -0.0054(5)
C58 0.0309(9) 0.0278(8) 0.0226(7) -0.0011(6) 0.0016(6) -0.0064(7)
C59 0.0387(10) 0.0379(10) 0.0223(8) -0.0062(6) 0.0081(7) -0.0144(8)
C60 0.0305(9) 0.0452(11) 0.0341(9) -0.0180(7) 0.0120(7) -0.0111(8)
C61 0.0295(9) 0.0449(11) 0.0374(9) -0.0094(8) 0.0065(7) 0.0053(8)
C62 0.0267(9) 0.0359(10) 0.0257(8) -0.0034(6) 0.0033(6) 0.0034(7)

loop_
_atom_type_symbol
_atom_type_description
_atom_type_scat_dispersion_real
_atom_type_scat_dispersion_imag
_atom_type_scat_source
C C 0.0033 0.0016 'International Tables Vol C Tables 4.2.6.8 and 6.1.1.4'
H H 0.0000 0.0000 'International Tables Vol C Tables 4.2.6.8 and 6.1.1.4'
N N 0.0061 0.0033 'International Tables Vol C Tables 4.2.6.8 and 6.1.1.4'
O O 0.0106 0.0060 'International Tables Vol C Tables 4.2.6.8 and 6.1.1.4'
P P 0.1023 0.0942 'International Tables Vol C Tables 4.2.6.8 and 6.1.1.4'
Ru Ru -1.2594 0.8363 'International Tables Vol C Tables 4.2.6.8 and 6.1.1.4'

loop_
_geom_angle_atom_site_label_1
_geom_angle_atom_site_label_2
_geom_angle_atom_site_label_3
_geom_angle
C26 Ru C10 91.46(6)
C26 Ru O3 169.90(5)
C10 Ru O3 98.62(5)
C26 Ru O1 111.43(5)
C10 Ru O1 156.89(5)
O3 Ru O1 58.47(4)
C26 Ru P1 89.43(4)
C10 Ru P1 94.19(4)
O3 Ru P1 90.49(3)
O1 Ru P1 89.28(3)
C26 Ru P2 89.61(4)
C10 Ru P2 90.50(4)
O3 Ru P2 89.64(3)
O1 Ru P2 86.73(3)
P1 Ru P2 175.240(13)
C26 Ru C2 140.62(6)
C10 Ru C2 127.72(5)
O3 Ru C2 29.28(4)
O1 Ru C2 29.23(4)
P1 Ru C2 91.12(3)
P2 Ru C2 86.66(3)
C27 P1 C33 103.95(7)
C27 P1 C39 103.50(7)
C33 P1 C39 101.96(7)
C27 P1 Ru 114.95(5)
C33 P1 Ru 113.16(5)
C39 P1 Ru 117.57(5)
C45 P2 C51 106.33(7)
C45 P2 C57 102.06(6)
C51 P2 C57 103.17(7)
C45 P2 Ru 117.16(5)
C51 P2 Ru 112.44(5)
C57 P2 Ru 114.23(5)
C2 O1 Ru 87.63(9)
O1 C2 O3 120.46(13)
O1 C2 C4 120.47(13)
O3 C2 C4 118.97(13)
O1 C2 Ru 63.13(8)
O3 C2 Ru 57.48(7)
C4 C2 Ru 172.02(10)
C2 O3 Ru 93.24(8)
C5 C4 C9 117.48(15)
C5 C4 C2 121.58(14)
C9 C4 C2 120.82(14)
C4 C5 C6 119.21(18)
N7 C6 C5 124.13(19)
C8 N7 C6 116.25(17)
N7 C8 C9 124.42(18)
C4 C9 C8 118.45(17)
C19 C10 C11 120.92(13)
C19 C10 Ru 130.56(11)
C11 C10 Ru 108.43(10)
C12 C11 C10 176.69(16)
C11 C12 C13 174.07(17)
C14 C13 C18 118.46(17)
C14 C13 C12 120.48(16)
C18 C13 C12 120.95(16)
C13 C14 C15 120.7(2)
C16 C15 C14 119.8(2)
C15 C16 C17 120.46(19)
C16 C17 C18 120.3(2)
C17 C18 C13 120.2(2)
C10 C19 C20 129.38(14)
C25 C20 C21 116.98(16)
C25 C20 C19 118.61(15)
C21 C20 C19 124.41(15)
C22 C21 C20 120.94(17)
C23 C22 C21 121.10(18)
C22 C23 C24 119.17(18)
C23 C24 C25 120.35(19)
C24 C25 C20 121.37(18)
O26 C26 Ru 178.12(14)
C32 C27 C28 119.60(14)
C32 C27 P1 122.93(12)
C28 C27 P1 117.42(12)
C29 C28 C27 120.09(17)
C30 C29 C28 120.11(18)
C31 C30 C29 120.14(16)
C30 C31 C32 120.43(18)
C27 C32 C31 119.56(17)
C38 C33 C34 118.41(14)
C38 C33 P1 121.03(11)
C34 C33 P1 120.53(11)
C35 C34 C33 120.50(15)
C36 C35 C34 119.84(16)
C37 C36 C35 120.03(16)
C36 C37 C38 120.27(16)
C37 C38 C33 120.93(16)
C44 C39 C40 118.69(14)
C44 C39 P1 118.41(11)
C40 C39 P1 122.90(12)
C39 C40 C41 120.24(16)
C42 C41 C40 120.24(16)
C41 C42 C43 120.04(15)
C44 C43 C42 119.69(17)
C43 C44 C39 121.09(15)
C50 C45 C46 118.95(15)
C50 C45 P2 124.04(12)
C46 C45 P2 117.01(11)
C47 C46 C45 120.54(15)
C48 C47 C46 119.94(17)
C47 C48 C49 119.79(17)
C50 C49 C48 120.33(17)
C49 C50 C45 120.44(16)
C56 C51 C52 119.08(14)
C56 C51 P2 121.46(12)
C52 C51 P2 119.15(12)
C53 C52 C51 120.10(16)
C54 C53 C52 120.20(17)
C55 C54 C53 120.22(16)
C54 C55 C56 120.10(17)
C51 C56 C55 120.27(16)
C62 C57 C58 119.22(14)
C62 C57 P2 119.83(11)
C58 C57 P2 120.89(12)
C59 C58 C57 120.05(16)
C60 C59 C58 120.24(16)
C59 C60 C61 120.37(15)
C60 C61 C62 119.80(18)
C57 C62 C61 120.30(16)

loop_
_geom_bond_atom_site_label_1
_geom_bond_atom_site_label_2
_geom_bond_distance
Ru C26 1.8144(14)
Ru C10 2.0618(14)
Ru O3 2.1804(10)
Ru O1 2.3050(10)
Ru P1 2.3683(4)
Ru P2 2.3758(4)
Ru C2 2.5818(14)
P1 C27 1.8214(14)
P1 C33 1.8249(15)
P1 C39 1.8272(14)
P2 C45 1.8247(15)
P2 C51 1.8255(15)
P2 C57 1.8341(14)
O1 C2 1.2620(17)
C2 O3 1.2647(17)
C2 C4 1.491(2)
C4 C5 1.372(2)
C4 C9 1.380(2)
C5 C6 1.378(3)
C6 N7 1.321(3)
N7 C8 1.312(3)
C8 C9 1.389(2)
C10 C19 1.352(2)
C10 C11 1.427(2)
C11 C12 1.205(2)
C12 C13 1.432(2)
C13 C14 1.384(2)
C13 C18 1.390(2)
C14 C15 1.397(3)
C15 C16 1.359(3)
C16 C17 1.372(4)
C17 C18 1.388(3)
C19 C20 1.468(2)
C20 C25 1.394(2)
C20 C21 1.396(2)
C21 C22 1.387(2)
C22 C23 1.364(3)
C23 C24 1.376(3)
C24 C25 1.388(2)
C26 O26 1.1582(17)
C27 C32 1.387(2)
C27 C28 1.390(2)
C28 C29 1.388(2)
C29 C30 1.376(3)
C30 C31 1.373(3)
C31 C32 1.396(2)
C33 C38 1.389(2)
C33 C34 1.392(2)
C34 C35 1.390(2)
C35 C36 1.386(2)
C36 C37 1.367(3)
C37 C38 1.384(2)
C39 C44 1.388(2)
C39 C40 1.392(2)
C40 C41 1.395(2)
C41 C42 1.373(3)
C42 C43 1.388(3)
C43 C44 1.384(2)
C45 C50 1.385(2)
C45 C46 1.392(2)
C46 C47 1.388(2)
C47 C48 1.378(2)
C48 C49 1.386(3)
C49 C50 1.382(2)
C51 C56 1.388(2)
C51 C52 1.399(2)
C52 C53 1.384(2)
C53 C54 1.384(3)
C54 C55 1.373(3)
C55 C56 1.394(2)
C57 C62 1.387(2)
C57 C58 1.395(2)
C58 C59 1.391(2)
C59 C60 1.375(3)
C60 C61 1.379(3)
C61 C62 1.397(2)
